data_2106471
loop_
_publ_author_name
'van Bolhuis, F.'
'Tucker, P.A.'

_publ_section_title
;
 Refinement of the crystal structure of cesium dichloroiodide
;
_journal_name_full 'Acta Crystallographica B (24,1968-38,1982)'
_journal_page_first 2613
_journal_page_last 2614
_journal_volume 29
_journal_year 1973
_chemical_formula_sum 'Cl2 Cs I'
_chemical_name_systematic 'Cs (I Cl2)'
_space_group_IT_number 166
_symmetry_space_group_name_Hall '-P 3* 2'
_symmetry_space_group_name_H-M 'R -3 m :R'
_cell_angle_alpha 70.67
_cell_angle_beta 70.67
_cell_angle_gamma 70.67
_cell_formula_units_Z 1
_cell_length_a 5.469
_cell_length_b 5.469
_cell_length_c 5.469
_cell_volume 141.079
_citation_journal_id_ASTM ACBCAR
_cod_data_source_file vanBolhuis_ACBCAR_1973_1027.cif
_cod_data_source_block Cl2Cs1I1
_cod_original_cell_volume 141.0789
_cod_original_sg_symbol_Hall '-R 3 2" (-y+z,x+z,-x+y+z)'
_cod_original_formula_sum 'Cl2 Cs1 I1'
_cod_database_code 2106471

loop_
_symmetry_equiv_pos_as_xyz
x,y,z
z,x,y
y,z,x
-y,-x,-z
-z,-y,-x
-x,-z,-y
-x,-y,-z
-z,-x,-y
-y,-z,-x
y,x,z
z,y,x
x,z,y

loop_
_atom_site_label
_atom_site_type_symbol
_atom_site_fract_x
_atom_site_fract_y
_atom_site_fract_z
_atom_site_occupancy
_atom_site_U_iso_or_equiv
I1 I+1 0.5 0.5 0.5 1 0.0
Cs1 Cs+1 0 0 0 1 0.0
Cl1 Cl-1 0.2913 0.2913 0.2913 1 0.0
